data_9016191
loop_
_publ_author_name
'Zachariasen, W.'

_publ_section_title
;
 The crystalline structure of hambergite Be2BO3(OH)
 _cod_database_code 1011268
;
_journal_name_full 'Zeitschrift fur Kristallographie'
_journal_page_first 289
_journal_page_last 302
_journal_volume 76
_journal_year 1931
_chemical_formula_sum 'B Be2 O4'
_chemical_name_mineral Hambergite
_space_group_IT_number 61
_symmetry_space_group_name_Hall '-P 2ac 2ab'
_symmetry_space_group_name_H-M 'P b c a'
_cell_angle_alpha 90
_cell_angle_beta 90
_cell_angle_gamma 90
_cell_length_a 9.75
_cell_length_b 12.204
_cell_length_c 4.429
_cell_formula_units_Z 8
_cell_volume 527.002
_database_code_amcsd 0018127
_exptl_crystal_density_diffrn 2.340
_cod_duplicate_entry 1011268
_cod_original_formula_sum 'Be2 B O4'
_cod_database_code 9016191

loop_
_space_group_symop_operation_xyz
x,y,z
x,1/2-y,1/2+z
-x,1/2+y,1/2-z
1/2-x,1/2+y,z
1/2+x,1/2-y,-z
1/2+x,y,1/2-z
1/2-x,-y,1/2+z
-x,-y,-z

loop_
_atom_site_label
_atom_site_fract_x
_atom_site_fract_y
_atom_site_fract_z
_atom_site_attached_hydrogens
Be1 -0.03100 0.18300 0.45800 0
Be2 0.23600 0.06900 0.45800 0
B1 0.11700 0.10300 -0.02800 0
O1 0.03100 0.18300 -0.16700 0
O2 0.09700 0.10300 0.27800 0
O3 0.19400 0.03800 -0.16700 0
O4 -0.16700 0.18300 0.16700 1

loop_
_cod_related_entry_id
_cod_related_entry_database
_cod_related_entry_code
1 AMCSD 0018127
